data_2310007
loop_
_publ_author_name
'Dittrich, B.'
'Sze, E.'
'Holstein, J. J.'
'H\"ubschle, C. B.'
'Jayatilaka, D.'

_publ_contact_author
;
Dittrich, Birger, Institute of inorganic chemistry,
Georg-August-University Goettingen, Tammannstr. 4,
D-37077 Goettingen, Germany.
;
_publ_section_title
;
 Crystal-field effects in <small>L</small>-homoserine: multipoles
 <i>versus</i> quantum chemistry
;
_journal_issue 4
_journal_name_full 'Acta Crystallographica Section A'
_journal_page_first 435
_journal_page_last 442
_journal_paper_doi 10.1107/S0108767312013001
_journal_volume 68
_journal_year 2012
_chemical_absolute_configuration syn
_chemical_compound_source ' Sigma Aldrich '
_chemical_formula_moiety 'C4 H9 N O3'
_chemical_formula_sum 'C4 H9 N O3'
_chemical_formula_weight 119.12
_chemical_name_systematic
;
L-Homoserine
;
_space_group_IT_number 19
_symmetry_cell_setting orthorhombic
_symmetry_space_group_name_Hall 'P 2ac 2ab'
_symmetry_space_group_name_H-M 'P 21 21 21'
_audit_conform_dict_location ftp://ftp.iucr.org/pub/cif_core.dic
_audit_conform_dict_name cif_core.dic
_audit_conform_dict_version 2.2
_audit_creation_date 2011-09-19T11:42:53-00:00
_audit_creation_method 'XD routine XDCIF'
_cell_angle_alpha 90.0
_cell_angle_beta 90.0
_cell_angle_gamma 90.0
_cell_formula_units_Z 4.0
_cell_length_a 9.1735(1)
_cell_length_b 11.4736(2)
_cell_length_c 5.4171(1)
_cell_measurement_reflns_used 29641
_cell_measurement_temperature 100
_cell_measurement_theta_max 57.7818
_cell_measurement_theta_min 2.8312
_cell_volume 570.166(16)
_computing_cell_refinement
;
CrysAlis RED, Oxford Diffraction Ltd.,
Version 1.171.31.5 (release 28-08-2006 CrysAlis171 .NET)
(compiled Aug 28 2006,13:05:05)
;
_computing_data_collection
;
CrysAlis CCD, Oxford Diffraction Ltd.,
Version 1.171.31.5 (release 28-08-2006 CrysAlis171 .NET)
(compiled Aug 28 2006,13:05:05)
;
_computing_data_reduction
;
CrysAlis RED, Oxford Diffraction Ltd.,
Version 1.171.31.5 (release 28-08-2006 CrysAlis171 .NET)
(compiled Aug 28 2006,13:05:05)
;
_computing_molecular_graphics
;
;
_computing_publication_material 'enCIFer 1.3, CCDC, 2008'
_computing_structure_refinement 'Koritsanszky et al, (2003)'
_diffrn_ambient_temperature 100
_diffrn_detector_area_resol_mean 16.0009
_diffrn_measured_fraction_theta_full 0.998
_diffrn_measurement_details
;
  1 omega  -26.00   17.00   1.0000    1.5000
omega____ theta____ kappa____ phi______ omega'___ theta'___ frames
    -       -8.3811   45.0000  240.0000    0.0000    0.0000 43
  2 omega  -34.00    9.00   1.0000    1.5000
omega____ theta____ kappa____ phi______ omega'___ theta'___ frames
    -       -8.3811  -45.0000  240.0000    0.0000    0.0000 43
  3 omega  -29.00   17.00   1.0000    1.5000
omega____ theta____ kappa____ phi______ omega'___ theta'___ frames
    -       -8.3811  -75.0000  120.0000    0.0000    0.0000 46
  4 omega  -29.00   17.00   1.0000    1.5000
omega____ theta____ kappa____ phi______ omega'___ theta'___ frames
    -       -8.3811  -75.0000    0.0000    0.0000    0.0000 46
  5 omega   17.00   53.00   1.0000    1.5000
omega____ theta____ kappa____ phi______ omega'___ theta'___ frames
    -        9.6851 -106.0000  178.0000    0.0000    0.0000 36
  6 omega   31.00   77.00   1.0000    1.5000
omega____ theta____ kappa____ phi______ omega'___ theta'___ frames
    -        9.6851   75.0000  120.0000    0.0000    0.0000 46
  7 omega  -57.00  -11.00   1.0000    1.5000
omega____ theta____ kappa____ phi______ omega'___ theta'___ frames
    -        9.6851  -75.0000    0.0000    0.0000    0.0000 46
  8 omega  -16.00   31.00   1.0000    1.5000
omega____ theta____ kappa____ phi______ omega'___ theta'___ frames
    -        9.6851   75.0000    0.0000    0.0000    0.0000 47
  9 omega  -13.00   31.00   1.0000    1.5000
omega____ theta____ kappa____ phi______ omega'___ theta'___ frames
    -        9.6851   75.0000  240.0000    0.0000    0.0000 44
 10 omega   -8.00   35.00   1.0000    1.5000
omega____ theta____ kappa____ phi______ omega'___ theta'___ frames
    -        9.6851   45.0000    0.0000    0.0000    0.0000 43
 11 omega   -7.00   35.00   1.0000    1.5000
omega____ theta____ kappa____ phi______ omega'___ theta'___ frames
    -        9.6851  -75.0000  120.0000    0.0000    0.0000 42
 12 omega   -8.00   35.00   1.0000    1.5000
omega____ theta____ kappa____ phi______ omega'___ theta'___ frames
    -        9.6851   45.0000  120.0000    0.0000    0.0000 43
 13 omega  -80.00  -37.00   1.0000   20.0000
omega____ theta____ kappa____ phi______ omega'___ theta'___ frames
    -      -54.9860  -45.0000    0.0000    0.0000    0.0000 43
 14 omega  -75.00  -29.00   1.0000   20.0000
omega____ theta____ kappa____ phi______ omega'___ theta'___ frames
    -      -54.9860  -75.0000    0.0000    0.0000    0.0000 46
 15 omega  -77.00  -32.00   1.0000   20.0000
omega____ theta____ kappa____ phi______ omega'___ theta'___ frames
    -      -54.9860  -70.0000  299.0000    0.0000    0.0000 45
 16 omega  -76.00  -31.00   1.0000   20.0000
omega____ theta____ kappa____ phi______ omega'___ theta'___ frames
    -      -54.9860  -71.0000   66.0000    0.0000    0.0000 45
 17 omega  -79.00  -37.00   1.0000   20.0000
omega____ theta____ kappa____ phi______ omega'___ theta'___ frames
    -      -54.9860  -61.0000  319.0000    0.0000    0.0000 42
 18 omega  -65.00  -37.00   1.0000   20.0000
omega____ theta____ kappa____ phi______ omega'___ theta'___ frames
    -      -54.9860  -60.0000   19.0000    0.0000    0.0000 28
 19 omega  -62.00  -34.00   1.0000   20.0000
omega____ theta____ kappa____ phi______ omega'___ theta'___ frames
    -      -54.9860  -67.0000  322.0000    0.0000    0.0000 28
 20 omega  -79.00  -37.00   1.0000   20.0000
omega____ theta____ kappa____ phi______ omega'___ theta'___ frames
    -      -54.9860  -61.0000  194.0000    0.0000    0.0000 42 
 21 omega  -75.00  -29.00   1.0000   20.0000
omega____ theta____ kappa____ phi______ omega'___ theta'___ frames
    -      -54.9860  -75.0000  240.0000    0.0000    0.0000 46
 22 omega  -80.00  -38.00   1.0000   20.0000
omega____ theta____ kappa____ phi______ omega'___ theta'___ frames
    -      -54.9860  -58.0000  253.0000    0.0000    0.0000 42
 23 omega   67.00  110.00   1.0000   60.0000
omega____ theta____ kappa____ phi______ omega'___ theta'___ frames
    -       84.2898   57.0000  100.0000    0.0000    0.0000 43
 24 omega   67.00  109.00   1.0000   60.0000
omega____ theta____ kappa____ phi______ omega'___ theta'___ frames
    -       84.2898   59.0000   57.0000    0.0000    0.0000 42
 25 omega   67.00  110.00   1.0000   60.0000
omega____ theta____ kappa____ phi______ omega'___ theta'___ frames
    -       84.2898   58.0000  -52.0000    0.0000    0.0000 43 
 26 phi   -180.00 -120.00   1.0000   60.0000
omega____ theta____ kappa____ phi______ omega'___ theta'___ frames
  40.0000   84.2898    0.0000     -        0.0000    0.0000 60
 27 omega   67.00  110.00   1.0000   60.0000
omega____ theta____ kappa____ phi______ omega'___ theta'___ frames
    -       84.2898   51.0000    9.0000    0.0000    0.0000 43
 28 omega   67.00  109.00   1.0000   60.0000
omega____ theta____ kappa____ phi______ omega'___ theta'___ frames
    -       84.2898   59.0000  -32.0000    0.0000    0.0000 42
 29 omega  110.00  152.00   1.0000   60.0000
omega____ theta____ kappa____ phi______ omega'___ theta'___ frames
    -       84.2898   55.0000  -40.0000    0.0000    0.0000 42
 30 omega   13.00   64.00   1.0000   60.0000
omega____ theta____ kappa____ phi______ omega'___ theta'___ frames
    -       84.2898  -20.0000  148.0000    0.0000    0.0000 51
 31 omega   59.00  106.00   1.0000   60.0000
omega____ theta____ kappa____ phi______ omega'___ theta'___ frames
    -       84.2898   75.0000    0.0000    0.0000    0.0000 47
 32 omega   64.00  113.00   1.0000   60.0000
omega____ theta____ kappa____ phi______ omega'___ theta'___ frames
    -       84.2898 -106.0000  178.0000    0.0000    0.0000 49
 33 omega   68.00  110.00   1.0000   60.0000
omega____ theta____ kappa____ phi______ omega'___ theta'___ frames
    -       84.2898   56.0000  -71.0000    0.0000    0.0000 42
 34 omega   67.00  110.00   1.0000   60.0000
omega____ theta____ kappa____ phi______ omega'___ theta'___ frames
    -       84.2898   45.0000    0.0000    0.0000    0.0000 43
 35 omega   59.00  102.00   1.0000   60.0000
omega____ theta____ kappa____ phi______ omega'___ theta'___ frames
    -       84.2898  -45.0000    0.0000    0.0000    0.0000 43
 36 omega   62.00   90.00   1.0000   60.0000
omega____ theta____ kappa____ phi______ omega'___ theta'___ frames
    -       84.2898   69.0000  -21.0000    0.0000    0.0000 28
 37 omega   67.00  109.00   1.0000   60.0000
omega____ theta____ kappa____ phi______ omega'___ theta'___ frames
    -       84.2898   59.0000   66.0000    0.0000    0.0000 42
 38 omega   17.00   64.00   1.0000   60.0000
omega____ theta____ kappa____ phi______ omega'___ theta'___ frames
    -       84.2898  -75.0000  120.0000    0.0000    0.0000 47
 39 omega   68.00  110.00   1.0000   60.0000
omega____ theta____ kappa____ phi______ omega'___ theta'___ frames
    -       84.2898   54.0000  242.0000    0.0000    0.0000 42
 40 omega   65.00  107.00   1.0000   60.0000
omega____ theta____ kappa____ phi______ omega'___ theta'___ frames
    -       84.2898 -106.0000   82.0000    0.0000    0.0000 42
 41 omega   69.00  109.00   1.0000   60.0000
omega____ theta____ kappa____ phi______ omega'___ theta'___ frames
    -       84.2898   59.0000  154.0000    0.0000    0.0000 40
 42 omega   14.00   64.00   1.0000   60.0000
omega____ theta____ kappa____ phi______ omega'___ theta'___ frames
    -       84.2898 -106.0000   82.0000    0.0000    0.0000 50
 43 omega   68.00  110.00   1.0000   60.0000
omega____ theta____ kappa____ phi______ omega'___ theta'___ frames
    -       84.2898   55.0000  -40.0000    0.0000    0.0000 42
 44 omega   64.00  113.00   1.0000   60.0000
omega____ theta____ kappa____ phi______ omega'___ theta'___ frames
    -       84.2898 -106.0000  -97.0000    0.0000    0.0000 49
 45 omega  113.00  151.00   1.0000   60.0000
omega____ theta____ kappa____ phi______ omega'___ theta'___ frames
    -       84.2898   59.0000   57.0000    0.0000    0.0000 38
 46 omega  112.00  146.00   1.0000   60.0000
omega____ theta____ kappa____ phi______ omega'___ theta'___ frames
    -       84.2898   51.0000    9.0000    0.0000    0.0000 34
 47 omega   61.00  106.00   1.0000   60.0000
omega____ theta____ kappa____ phi______ omega'___ theta'___ frames
    -       84.2898   71.0000   24.0000    0.0000    0.0000 45
 48 omega   67.00   95.00   1.0000   60.0000
omega____ theta____ kappa____ phi______ omega'___ theta'___ frames
    -       84.2898   51.0000  -52.0000    0.0000    0.0000 28
 49 omega   19.00   71.00   1.0000   60.0000
omega____ theta____ kappa____ phi______ omega'___ theta'___ frames
    -       84.2898 -133.0000 -172.0000    0.0000    0.0000 52
 50 omega   67.00  110.00   1.0000   60.0000
omega____ theta____ kappa____ phi______ omega'___ theta'___ frames
    -       84.2898   50.0000  285.0000    0.0000    0.0000 43
 51 omega  110.00  152.00   1.0000   60.0000
omega____ theta____ kappa____ phi______ omega'___ theta'___ frames
    -       84.2898   50.0000  218.0000    0.0000    0.0000 42
 52 omega   59.00   87.00   1.0000   60.0000
omega____ theta____ kappa____ phi______ omega'___ theta'___ frames
    -       84.2898   75.0000  240.0000    0.0000    0.0000 28
 53 omega   67.00   95.00   1.0000   60.0000
omega____ theta____ kappa____ phi______ omega'___ theta'___ frames
    -       84.2898   58.0000   31.0000    0.0000    0.0000 28
 54 omega   67.00   95.00   1.0000   60.0000
omega____ theta____ kappa____ phi______ omega'___ theta'___ frames
    -       84.2898   50.0000   59.0000    0.0000    0.0000 28
 55 phi    120.00  148.00   1.0000   60.0000
omega____ theta____ kappa____ phi______ omega'___ theta'___ frames
  40.0000   84.2898    0.0000     -        0.0000    0.0000 28
 56 omega   67.00   95.00   1.0000   60.0000
omega____ theta____ kappa____ phi______ omega'___ theta'___ frames
    -       84.2898   50.0000  -28.0000    0.0000    0.0000 28
 57 phi      0.00   35.00   1.0000   60.0000
omega____ theta____ kappa____ phi______ omega'___ theta'___ frames
  40.0000   84.2898    0.0000     -        0.0000    0.0000 35
 58 phi     60.00   88.00   1.0000   60.0000
omega____ theta____ kappa____ phi______ omega'___ theta'___ frames
  40.0000   84.2898    0.0000     -        0.0000    0.0000 28
;
_diffrn_orient_matrix_UB_11 0.0193226603
_diffrn_orient_matrix_UB_12 0.0581005837
_diffrn_orient_matrix_UB_13 0.0396896128
_diffrn_orient_matrix_UB_21 0.0270737995
_diffrn_orient_matrix_UB_22 -0.0508919877
_diffrn_orient_matrix_UB_23 0.0446901462
_diffrn_orient_matrix_UB_31 0.1267342956
_diffrn_orient_matrix_UB_32 0.0020177612
_diffrn_orient_matrix_UB_33 -0.0154809096
_diffrn_radiation_monochromator graphite
_diffrn_radiation_source 'Enhance (Mo) X-ray Source'
_diffrn_radiation_type 'Mo K\a'
_diffrn_radiation_wavelength 0.7107
_diffrn_reflns_av_R_equivalents 0.0377
_diffrn_reflns_av_sigmaI/netI 0.0744
_diffrn_reflns_limit_h_max 22
_diffrn_reflns_limit_h_min -22
_diffrn_reflns_limit_k_max 27
_diffrn_reflns_limit_k_min -27
_diffrn_reflns_limit_l_max 13
_diffrn_reflns_limit_l_min -13
_diffrn_reflns_number 53166
_diffrn_reflns_theta_full 57.7
_diffrn_reflns_theta_max 57.7818
_diffrn_reflns_theta_min 2.8312
_exptl_absorpt_coefficient_mu 0.11757
_exptl_absorpt_correction_T_max 0.9916
_exptl_absorpt_correction_T_min 0.9419
_exptl_absorpt_correction_type analytical
_exptl_absorpt_process_details
;
CrysAlis RED, Oxford Diffraction Ltd.,
Version 1.171.31.5 (release 28-08-2006 CrysAlis171 .NET)
(compiled Aug 28 2006,13:05:05)
Empirical absorption correction using spherical harmonics,
 implemented in SCALE3 ABSPACK scaling algorithm, followed
by face-indexed absorption correction with SCALE3 ABS.
Face list
Face   1:    0.00000    10.00000    11.00000  d      0.09055
Face   2:    0.00000     2.00000   -16.00000  d      0.05896
Face   3:    0.00000    -1.00000    16.00000  d      0.06942
Face   4:   -7.00000     0.00000     7.00000  d      0.25831
Face   5:   -7.00000    -2.00000    -7.00000  d      0.26575
Face   6:   -8.00000     0.00000     0.00000  d      0.27574
Face   7:    7.00000     0.00000     4.00000  d      0.29198
Face   8:    0.00000    -3.00000   -16.00000  d      0.04556
Face   9:    0.00000   -13.00000     2.00000  d      0.16479
Face  10:    0.00000     2.00000    16.00000  d      0.04818
Face  11:    6.00000     0.00000    -8.00000  d      0.25202
;
_exptl_crystal_colour colorless
_exptl_crystal_density_diffrn 1.3877
_exptl_crystal_description rectangle
_exptl_crystal_F_000 256.0
_exptl_crystal_size_max 0.29
_exptl_crystal_size_mid 0.26
_exptl_crystal_size_min 0.25
_refine_diff_density_max 0.216
_refine_diff_density_min -0.246
_refine_diff_density_rms 0.046
_refine_ls_extinction_method none
_refine_ls_goodness_of_fit_ref 1.8986
_refine_ls_hydrogen_treatment refxyz
_refine_ls_matrix_type full
_refine_ls_number_parameters 74
_refine_ls_number_reflns 6332
_refine_ls_number_restraints 0
_refine_ls_R_factor_all 0.0328
_refine_ls_R_factor_gt 0.0239
_refine_ls_shift/su_max 0
_refine_ls_structure_factor_coef F
_refine_ls_weighting_details
;
     calc w1 = 1/[s^2^(Fo)]
;
_refine_ls_weighting_scheme calc
_refine_ls_wR_factor_ref 0.0156
_reflns_number_gt 6332
_reflns_number_total 8015
_reflns_threshold_expression F>5.5(\s)F
_cod_data_source_file wl5156.cif
_cod_data_source_block I
_cod_original_cell_volume 570.167(16)
_cod_database_code 2310007

loop_
_symmetry_equiv_pos_as_xyz
+X,+Y,+Z
1/2-X,-Y,1/2+Z
1/2+X,1/2-Y,-Z
-X,1/2+Y,1/2-Z

loop_
_atom_local_axes_label
_atom_local_axes_atom0
_atom_local_axes_ax1
_atom_local_axes_atom1
_atom_local_axes_atom2
_atom_local_axes_ax2
O(1) C(1) X O(1) O(2) Y
O(2) C(1) X O(2) O(1) Y
O(3) C(4) X O(3) H(9) Y
N(1) C(2) Z N(1) H(6) Y
C(1) O(1) X C(1) O(2) Y
C(2) H(1) X C(2) N(1) Y
C(3) DUM1 Z C(3) C(2) Y
C(4) O(3) X C(4) C(3) Y
H(9) O(3) Z H(9) C(4) Y
H(6) N(1) Z H(6) C(2) Y
H(7) N(1) Z H(7) C(2) Y
H(8) N(1) Z H(8) C(2) Y
H(1) C(2) Z H(1) N(1) Y
H(2) C(3) Z H(2) C(2) Y
H(3) C(3) Z H(3) C(2) Y
H(4) C(4) Z H(4) O(3) Y
H(5) C(4) Z H(5) O(3) Y

loop_
_atom_site_aniso_label
_atom_site_aniso_U_11
_atom_site_aniso_U_22
_atom_site_aniso_U_33
_atom_site_aniso_U_23
_atom_site_aniso_U_13
_atom_site_aniso_U_12
O(1) 0.00931(5) 0.02107(7) 0.00805(7) -0.00087(6) -0.00071(5) -0.00402(5)
O(2) 0.00938(5) 0.04001(11) 0.00996(8) 0.00054(9) 0.00183(6) -0.00536(6)
O(3) 0.01366(6) 0.01170(6) 0.03293(14) -0.00031(8) -0.00424(7) -0.00162(5)
N(1) 0.00877(5) 0.01107(6) 0.00796(7) 0.00038(6) 0.00007(5) -0.00024(4)
C(1) 0.00758(5) 0.01449(8) 0.00777(8) 0.00007(6) 0.00006(6) -0.00143(5)
C(2) 0.00787(5) 0.00962(7) 0.00828(8) -0.00012(6) -0.00052(5) -0.00017(5)
C(3) 0.01167(6) 0.00994(7) 0.01682(11) -0.00160(8) -0.00095(7) 0.00078(6)
C(4) 0.01565(8) 0.00983(7) 0.02567(14) 0.00339(10) -0.00374(9) -0.00143(7)
H(9) 0.0142 0.0183 0.028 -0.0034 0.0001 -0.0008
H(6) 0.0228 0.0292 0.0133 0.003 -0.0003 0.0041
H(7) 0.0272 0.0105 0.027 0.0012 -0.0045 0.0001
H(8) 0.0172 0.0283 0.0194 0.0035 -0.0025 -0.0008
H(1) 0.0145 0.0265 0.0214 -0.0054 -0.0025 0.0047
H(2) 0.0374 0.0286 0.0219 -0.0071 -0.0013 0.0033
H(3) 0.0177 0.0222 0.0384 0.0027 -0.0068 0.0022
H(4) 0.0343 0.0155 0.069 0.0043 -0.0154 0.0005
H(5) 0.0326 0.0463 0.0328 0.0086 -0.0023 -0.0135

loop_
_atom_site_label
_atom_site_fract_x
_atom_site_fract_y
_atom_site_fract_z
_atom_site_U_iso_or_equiv
_atom_site_occupancy
O(1) 0.25705(2) 0.77751(2) 1.20143(4) 0.013 1
O(2) 0.02223(2) 0.73563(2) 1.24708(5) 0.02 1
O(3) -0.08984(2) 0.52133(2) 0.75307(6) 0.019 1
N(1) 0.22823(2) 0.80472(2) 0.70969(4) 0.009 1
C(1) 0.13259(2) 0.75055(2) 1.11841(4) 0.01 1
C(2) 0.12202(2) 0.72869(2) 0.83995(4) 0.009 1
C(3) 0.15697(2) 0.60128(2) 0.77937(6) 0.013 1
C(4) 0.04642(3) 0.51435(2) 0.87903(7) 0.017 1
H(9) -0.13526 0.59407 0.79542 0.02 1
H(6) 0.23119 0.78979 0.5236 0.022 1
H(7) 0.19887 0.89035 0.72679 0.022 1
H(8) 0.33151 0.79571 0.77825 0.022 1
H(1) 0.01172 0.74916 0.77254 0.021 1
H(2) 0.1619 0.59465 0.57813 0.029 1
H(3) 0.2646 0.58267 0.85675 0.026 1
H(4) 0.08592 0.42526 0.84944 0.04 1
H(5) 0.03128 0.52766 1.07778 0.037 1

loop_
_atom_type_symbol
_atom_type_description
_atom_type_scat_dispersion_real
_atom_type_scat_dispersion_imag
_atom_type_scat_source
C C 0.0033 0.0016 'Invariom modelling (Acta Cryst. A61, 314--320)'
H H 0.0000 0.0000 'Invariom modelling (Acta Cryst. A61, 314--320)'
N N 0.0061 0.0033 'Invariom modelling (Acta Cryst. A61, 314--320)'
O O 0.0106 0.0060 'Invariom modelling (Acta Cryst. A61, 314--320)'

loop_
_geom_angle_atom_site_label_1
_geom_angle_atom_site_label_2
_geom_angle_atom_site_label_3
_geom_angle
_geom_angle_site_symmetry_1
_geom_angle_site_symmetry_2
_geom_angle_site_symmetry_3
_geom_angle_publ_flag
C(4) O(3) H(9) 108.34 1_555 1_555 1_555 yes
H(6) N(1) H(7) 104.90 1_555 1_555 1_555 yes
H(6) N(1) H(8) 108.44 1_555 1_555 1_555 yes
H(7) N(1) H(8) 107.94 1_555 1_555 1_555 yes
O(1) C(1) O(2) 124.76(2) 1_555 1_555 1_555 yes
O(1) C(1) C(2) 116.547(19) 1_555 1_555 1_555 yes
O(2) C(1) C(2) 118.60(2) 1_555 1_555 1_555 yes
C(1) C(2) C(3) 110.72(2) 1_555 1_555 1_555 yes
C(1) C(2) H(1) 110.47 1_555 1_555 1_555 yes
C(3) C(2) H(1) 108.95 1_555 1_555 1_555 yes
C(2) C(3) C(4) 114.21(2) 1_555 1_555 1_555 yes
C(2) C(3) H(2) 106.77 1_555 1_555 1_555 yes
C(2) C(3) H(3) 107.05 1_555 1_555 1_555 yes
C(4) C(3) H(2) 109.61 1_555 1_555 1_555 yes
C(4) C(3) H(3) 109.74 1_555 1_555 1_555 yes
H(2) C(3) H(3) 109.33 1_555 1_555 1_555 yes
O(3) C(4) C(3) 112.18(2) 1_555 1_555 1_555 yes
O(3) C(4) H(4) 105.78 1_555 1_555 1_555 yes
O(3) C(4) H(5) 110.55 1_555 1_555 1_555 yes
C(3) C(4) H(4) 109.82 1_555 1_555 1_555 yes
C(3) C(4) H(5) 109.98 1_555 1_555 1_555 yes
H(4) C(4) H(5) 108.38 1_555 1_555 1_555 yes

loop_
_geom_bond_atom_site_label_1
_geom_bond_atom_site_label_2
_geom_bond_distance
_geom_bond_site_symmetry_1
_geom_bond_site_symmetry_2
_geom_bond_publ_flag
O(1) C(1) 1.2656(3) 1_555 1_555 yes
O(2) C(1) 1.2410(3) 1_555 1_555 yes
O(3) C(4) 1.4263(3) 1_555 1_555 yes
O(3) H(9) 0.9607 1_555 1_555 yes
N(1) H(6) 1.0229 1_555 1_555 yes
N(1) H(7) 1.0229 1_555 1_555 yes
N(1) H(8) 1.0229 1_555 1_555 yes
C(1) C(2) 1.5322(3) 1_555 1_555 yes
C(2) C(3) 1.5321(3) 1_555 1_555 yes
C(2) H(1) 1.1011 1_555 1_555 yes
C(3) C(4) 1.5215(4) 1_555 1_555 yes
C(3) H(2) 1.0937 1_555 1_555 yes
C(3) H(3) 1.0937 1_555 1_555 yes
C(4) H(4) 1.0963 1_555 1_555 yes
C(4) H(5) 1.0963 1_555 1_555 yes
